data_4034439
loop_
_publ_author_name
'Chang, Meng-Yang'
'Chen, Shin-Mei'
'Hsiao, Yu-Ting'

_publ_section_title
;
 Trifluoroacetic Anhydride Mediated One-Pot Synthesis of 1-Aryl
 Isochroman-3-ones via the Carboxy-Pictet-Spengler Reaction.
;
_journal_issue 18
_journal_name_full 'The Journal of organic chemistry'
_journal_page_first 11687
_journal_page_last 11698
_journal_paper_doi 10.1021/acs.joc.9b01605
_journal_volume 84
_journal_year 2019
_chemical_formula_sum 'C46 H52 O10'
_chemical_formula_weight 764.87
_space_group_crystal_system monoclinic
_space_group_IT_number 14
_space_group_name_Hall '-P 2yn'
_space_group_name_H-M_alt 'P 1 21/n 1'
_atom_sites_solution_hydrogens geom
_audit_creation_method SHELXL-2014/6
_cell_angle_alpha 90
_cell_angle_beta 97.242(3)
_cell_angle_gamma 90
_cell_formula_units_Z 4
_cell_length_a 16.1741(16)
_cell_length_b 8.5137(8)
_cell_length_c 28.773(3)
_cell_measurement_reflns_used 4336
_cell_measurement_temperature 100(2)
_cell_measurement_theta_max 24.3121
_cell_measurement_theta_min 2.4965
_cell_volume 3930.5(7)
_computing_cell_refinement 'SAINT V8.34A (Bruker AXS Inc., 2013)'
_computing_data_collection 'Bruker APEX2'
_computing_data_reduction 'SAINT V8.34A (Bruker AXS Inc., 2013)'
_computing_molecular_graphics 'Bruker SHELXTL'
_computing_publication_material 'Bruker SHELXTL'
_computing_structure_refinement 'SHELXL-2014/6 (Sheldrick, 2014)'
_diffrn_ambient_temperature 100(2)
_diffrn_detector_area_resol_mean 8.3333
_diffrn_measured_fraction_theta_full 1.000
_diffrn_measured_fraction_theta_max 0.975
_diffrn_measurement_device_type 'Bruker APEX-II CCD'
_diffrn_measurement_method '\f and \w scans'
_diffrn_radiation_type MoK\a
_diffrn_radiation_wavelength 0.71073
_diffrn_reflns_av_R_equivalents 0.0843
_diffrn_reflns_av_unetI/netI 0.0715
_diffrn_reflns_Laue_measured_fraction_full 1.000
_diffrn_reflns_Laue_measured_fraction_max 0.975
_diffrn_reflns_limit_h_max 20
_diffrn_reflns_limit_h_min -20
_diffrn_reflns_limit_k_max 10
_diffrn_reflns_limit_k_min -10
_diffrn_reflns_limit_l_max 36
_diffrn_reflns_limit_l_min -24
_diffrn_reflns_number 46276
_diffrn_reflns_point_group_measured_fraction_full 1.000
_diffrn_reflns_point_group_measured_fraction_max 0.975
_diffrn_reflns_theta_full 25.242
_diffrn_reflns_theta_max 26.776
_diffrn_reflns_theta_min 1.375
_exptl_absorpt_coefficient_mu 0.090
_exptl_absorpt_correction_T_max 0.7454
_exptl_absorpt_correction_T_min 0.6767
_exptl_absorpt_correction_type multi-scan
_exptl_absorpt_process_details 'SADABS V2014/4 (Bruker AXS Inc.)'
_exptl_crystal_colour colorless
_exptl_crystal_density_diffrn 1.293
_exptl_crystal_density_meas ?
_exptl_crystal_density_method 'not measured'
_exptl_crystal_description lump
_exptl_crystal_F_000 1632
_exptl_crystal_size_max 0.18
_exptl_crystal_size_mid 0.15
_exptl_crystal_size_min 0.15
_refine_diff_density_max 0.299
_refine_diff_density_min -0.342
_refine_diff_density_rms 0.060
_refine_ls_extinction_method none
_refine_ls_goodness_of_fit_ref 1.036
_refine_ls_hydrogen_treatment constr
_refine_ls_matrix_type full
_refine_ls_number_parameters 513
_refine_ls_number_reflns 8179
_refine_ls_number_restraints 0
_refine_ls_restrained_S_all 1.036
_refine_ls_R_factor_all 0.1227
_refine_ls_R_factor_gt 0.0635
_refine_ls_shift/su_max 0.000
_refine_ls_shift/su_mean 0.000
_refine_ls_structure_factor_coef Fsqd
_refine_ls_weighting_details 'w=1/[\s^2^(Fo^2^)+(0.0343P)^2^+6.7722P] where P=(Fo^2^+2Fc^2^)/3'
_refine_ls_weighting_scheme calc
_refine_ls_wR_factor_gt 0.1270
_refine_ls_wR_factor_ref 0.1502
_reflns_Friedel_coverage 0.000
_reflns_number_gt 4856
_reflns_number_total 8179
_reflns_threshold_expression 'I > 2\s(I)'
_cod_data_source_file jo9b01605_si_001.cif
_cod_data_source_block mo_181030LT_0m
_cod_depositor_comments
;
The following automatic conversions were performed:

data item '_exptl_crystal_density_meas' value 'not measured' was
changed to '?' -- the value is perceived as not measured.

Automatic conversion script
Id: cif_fix_values 6909 2019-04-08 15:41:33Z antanas 
;
_cod_original_sg_symbol_H-M 'P 21/n'
_cod_database_code 4034439
_shelx_space_group_comment
;
The symmetry employed for this shelxl refinement is uniquely defined
by the following loop, which should always be used as a source of
symmetry information in preference to the above space-group names.
They are only intended as comments.
;
_shelxl_version_number 2014/6

loop_
_space_group_symop_operation_xyz
'x, y, z'
'-x+1/2, y+1/2, -z+1/2'
'-x, -y, -z'
'x-1/2, -y-1/2, z-1/2'

loop_
_atom_site_label
_atom_site_type_symbol
_atom_site_fract_x
_atom_site_fract_y
_atom_site_fract_z
_atom_site_U_iso_or_equiv
_atom_site_adp_type
_atom_site_occupancy
_atom_site_site_symmetry_order
_atom_site_calc_flag
_atom_site_refinement_flags_posn
_atom_site_refinement_flags_adp
O1 O 0.82666(12) 0.1322(2) 0.32598(7) 0.0191(5) Uani 1 1 d . .
O2 O 0.17430(12) 0.2684(2) 0.17295(7) 0.0195(5) Uani 1 1 d . .
O3 O 0.75322(12) -0.1079(2) 0.35597(7) 0.0194(5) Uani 1 1 d . .
O4 O 0.53020(13) 0.3527(2) 0.04842(7) 0.0234(5) Uani 1 1 d . .
O5 O 0.44478(14) 0.0951(3) 0.03430(7) 0.0245(5) Uani 1 1 d . .
O6 O 0.41938(13) -0.1366(2) 0.19018(7) 0.0242(5) Uani 1 1 d . .
O7 O 0.58039(14) 0.5422(2) 0.30411(7) 0.0246(5) Uani 1 1 d . .
O8 O 0.56141(16) 0.3040(3) 0.45999(7) 0.0356(6) Uani 1 1 d . .
O9 O 0.47694(14) 0.0482(2) 0.44623(7) 0.0248(5) Uani 1 1 d . .
O10 O 0.24531(12) 0.5142(2) 0.14286(7) 0.0201(5) Uani 1 1 d . .
C1 C 0.8166(2) 0.3520(4) 0.40502(12) 0.0393(9) Uani 1 1 d . .
H4 H 0.7882 0.2507 0.4062 0.059 Uiso 1 1 calc R U
H1 H 0.7882 0.4307 0.4221 0.059 Uiso 1 1 calc R U
H5 H 0.8746 0.3414 0.4195 0.059 Uiso 1 1 calc R U
C2 C 0.8150(2) 0.4034(4) 0.35419(11) 0.0244(7) Uani 1 1 d . .
H7 H 0.7564 0.4134 0.3398 0.029 Uiso 1 1 calc R U
H6 H 0.8414 0.5081 0.3534 0.029 Uiso 1 1 calc R U
C3 C 0.85983(18) 0.2893(4) 0.32547(11) 0.0211(7) Uani 1 1 d . .
H9 H 0.8552 0.3270 0.2927 0.025 Uiso 1 1 calc R U
H8 H 0.9197 0.2871 0.3380 0.025 Uiso 1 1 calc R U
C4 C 0.74594(17) 0.1091(3) 0.30555(10) 0.0163(6) Uani 1 1 d . .
C5 C 0.70344(17) 0.2023(3) 0.27127(10) 0.0167(6) Uani 1 1 d . .
H10 H 0.7308 0.2904 0.2599 0.020 Uiso 1 1 calc R U
C6 C 0.62071(17) 0.1699(3) 0.25289(10) 0.0150(6) Uani 1 1 d . .
C7 C 0.57606(17) 0.2868(3) 0.21874(10) 0.0147(6) Uani 1 1 d . .
H11 H 0.6212 0.3582 0.2106 0.018 Uiso 1 1 calc R U
C8 C 0.51246(17) 0.4004(3) 0.24044(10) 0.0154(6) Uani 1 1 d . .
H26 H 0.5206 0.5052 0.2260 0.018 Uiso 1 1 calc R U
C9 C 0.42124(17) 0.3630(3) 0.22650(10) 0.0150(6) Uani 1 1 d . .
C10 C 0.38338(17) 0.2308(3) 0.24268(10) 0.0150(6) Uani 1 1 d . .
C11 C 0.29963(17) 0.1996(3) 0.22574(10) 0.0160(6) Uani 1 1 d . .
H40 H 0.2728 0.1119 0.2377 0.019 Uiso 1 1 calc R U
C12 C 0.25533(18) 0.2934(3) 0.19204(10) 0.0167(6) Uani 1 1 d . .
C13 C 0.14027(19) 0.1128(4) 0.17838(11) 0.0221(7) Uani 1 1 d . .
H34 H 0.0795 0.1149 0.1681 0.027 Uiso 1 1 calc R U
H35 H 0.1487 0.0836 0.2119 0.027 Uiso 1 1 calc R U
C14 C 0.1803(2) -0.0102(4) 0.15050(11) 0.0246(7) Uani 1 1 d . .
H36 H 0.1575 -0.1147 0.1571 0.030 Uiso 1 1 calc R U
H39 H 0.2410 -0.0121 0.1608 0.030 Uiso 1 1 calc R U
C15 C 0.1653(2) 0.0201(4) 0.09785(11) 0.0308(8) Uani 1 1 d . .
H37 H 0.1053 0.0191 0.0873 0.046 Uiso 1 1 calc R U
H2 H 0.1926 -0.0621 0.0814 0.046 Uiso 1 1 calc R U
H38 H 0.1885 0.1227 0.0910 0.046 Uiso 1 1 calc R U
C16 C 0.6907(3) -0.0938(6) 0.45279(14) 0.0555(12) Uani 1 1 d . .
H52 H 0.7306 -0.1643 0.4708 0.083 Uiso 1 1 calc R U
H3 H 0.6473 -0.0636 0.4720 0.083 Uiso 1 1 calc R U
H51 H 0.7198 0.0005 0.4439 0.083 Uiso 1 1 calc R U
C17 C 0.6511(2) -0.1770(4) 0.40900(11) 0.0273(8) Uani 1 1 d . .
H49 H 0.6186 -0.2677 0.4184 0.033 Uiso 1 1 calc R U
H50 H 0.6116 -0.1042 0.3909 0.033 Uiso 1 1 calc R U
C18 C 0.71275(19) -0.2350(3) 0.37754(11) 0.0216(7) Uani 1 1 d . .
H47 H 0.7556 -0.3000 0.3962 0.026 Uiso 1 1 calc R U
H48 H 0.6833 -0.3025 0.3527 0.026 Uiso 1 1 calc R U
C19 C 0.70662(18) -0.0241(3) 0.32121(10) 0.0167(6) Uani 1 1 d . .
C20 C 0.53731(17) 0.2213(3) 0.17198(10) 0.0149(6) Uani 1 1 d . .
C21 C 0.55097(17) 0.3111(3) 0.13287(10) 0.0168(6) Uani 1 1 d . .
H46 H 0.5831 0.4045 0.1375 0.020 Uiso 1 1 calc R U
C22 C 0.51932(18) 0.2689(3) 0.08770(10) 0.0182(6) Uani 1 1 d . .
C23 C 0.5717(2) 0.5019(4) 0.05597(11) 0.0253(7) Uani 1 1 d . .
H14 H 0.5412 0.5678 0.0760 0.038 Uiso 1 1 calc R U
H12 H 0.5736 0.5543 0.0258 0.038 Uiso 1 1 calc R U
H13 H 0.6287 0.4852 0.0713 0.038 Uiso 1 1 calc R U
C24 C 0.47269(19) 0.1290(4) 0.08014(10) 0.0188(7) Uani 1 1 d . .
C25 C 0.4008(2) -0.0490(4) 0.02568(11) 0.0293(8) Uani 1 1 d . .
H15 H 0.4357 -0.1361 0.0390 0.044 Uiso 1 1 calc R U
H17 H 0.3872 -0.0645 -0.0082 0.044 Uiso 1 1 calc R U
H16 H 0.3493 -0.0457 0.0403 0.044 Uiso 1 1 calc R U
C26 C 0.45763(18) 0.0417(3) 0.11820(10) 0.0173(6) Uani 1 1 d . .
H45 H 0.4252 -0.0512 0.1133 0.021 Uiso 1 1 calc R U
C27 C 0.48878(18) 0.0851(3) 0.16465(10) 0.0157(6) Uani 1 1 d . .
C28 C 0.46383(17) -0.0227(3) 0.20155(10) 0.0155(6) Uani 1 1 d . .
C29 C 0.49141(17) -0.0003(3) 0.25381(10) 0.0148(6) Uani 1 1 d . .
H44 H 0.4833 -0.1055 0.2680 0.018 Uiso 1 1 calc R U
C30 C 0.42839(17) 0.1129(3) 0.27620(10) 0.0142(6) Uani 1 1 d . .
H42 H 0.3835 0.0415 0.2846 0.017 Uiso 1 1 calc R U
C31 C 0.53847(17) 0.4249(3) 0.29266(10) 0.0162(6) Uani 1 1 d . .
C32 C 0.51595(17) 0.3152(3) 0.32966(10) 0.0156(6) Uani 1 1 d . .
C33 C 0.54805(19) 0.3585(3) 0.37585(10) 0.0194(7) Uani 1 1 d . .
H18 H 0.5804 0.4516 0.3807 0.023 Uiso 1 1 calc R U
C34 C 0.5338(2) 0.2700(4) 0.41392(10) 0.0224(7) Uani 1 1 d . .
C35 C 0.6020(3) 0.4516(5) 0.46918(12) 0.0487(12) Uani 1 1 d . .
H19 H 0.6519 0.4561 0.4531 0.073 Uiso 1 1 calc R U
H21 H 0.6180 0.4636 0.5030 0.073 Uiso 1 1 calc R U
H20 H 0.5639 0.5366 0.4577 0.073 Uiso 1 1 calc R U
C36 C 0.48702(19) 0.1301(3) 0.40671(10) 0.0192(7) Uani 1 1 d . .
C37 C 0.4350(2) -0.1005(4) 0.43983(11) 0.0233(7) Uani 1 1 d . .
H24 H 0.3781 -0.0840 0.4244 0.035 Uiso 1 1 calc R U
H23 H 0.4331 -0.1502 0.4704 0.035 Uiso 1 1 calc R U
H22 H 0.4652 -0.1686 0.4203 0.035 Uiso 1 1 calc R U
C38 C 0.45505(17) 0.0877(3) 0.36180(10) 0.0164(6) Uani 1 1 d . .
H25 H 0.4231 -0.0059 0.3572 0.020 Uiso 1 1 calc R U
C39 C 0.46818(17) 0.1782(3) 0.32272(10) 0.0142(6) Uani 1 1 d . .
C40 C 0.37526(18) 0.4623(3) 0.19406(10) 0.0163(6) Uani 1 1 d . .
H41 H 0.4004 0.5555 0.1843 0.020 Uiso 1 1 calc R U
C41 C 0.29408(17) 0.4275(3) 0.17586(10) 0.0149(6) Uani 1 1 d . .
C42 C 0.2859(2) 0.6208(4) 0.11419(11) 0.0256(7) Uani 1 1 d . .
H32 H 0.3190 0.6972 0.1348 0.031 Uiso 1 1 calc R U
H33 H 0.2429 0.6802 0.0938 0.031 Uiso 1 1 calc R U
C43 C 0.3430(2) 0.5395(4) 0.08360(12) 0.0283(8) Uani 1 1 d . .
H30 H 0.3946 0.5069 0.1035 0.034 Uiso 1 1 calc R U
H31 H 0.3590 0.6159 0.0604 0.034 Uiso 1 1 calc R U
C44 C 0.3045(2) 0.3957(4) 0.05761(12) 0.0304(8) Uani 1 1 d . .
H29 H 0.2931 0.3153 0.0803 0.046 Uiso 1 1 calc R U
H28 H 0.3434 0.3538 0.0372 0.046 Uiso 1 1 calc R U
H27 H 0.2523 0.4258 0.0386 0.046 Uiso 1 1 calc R U
C45 C 0.58234(17) 0.0375(3) 0.26808(10) 0.0139(6) Uani 1 1 d . .
C46 C 0.62632(17) -0.0610(3) 0.30160(10) 0.0151(6) Uani 1 1 d . .
H43 H 0.6007 -0.1542 0.3110 0.018 Uiso 1 1 calc R U

loop_
_atom_site_aniso_label
_atom_site_aniso_U_11
_atom_site_aniso_U_22
_atom_site_aniso_U_33
_atom_site_aniso_U_23
_atom_site_aniso_U_13
_atom_site_aniso_U_12
O1 0.0153(11) 0.0153(11) 0.0254(11) 0.0011(9) -0.0022(9) -0.0020(9)
O2 0.0134(11) 0.0164(11) 0.0277(12) 0.0037(9) -0.0007(9) 0.0006(9)
O3 0.0169(11) 0.0179(11) 0.0223(11) 0.0054(9) -0.0023(9) -0.0006(9)
O4 0.0308(13) 0.0219(12) 0.0170(11) 0.0031(9) 0.0008(9) -0.0064(10)
O5 0.0313(13) 0.0252(12) 0.0161(11) -0.0030(9) -0.0007(9) -0.0074(10)
O6 0.0275(12) 0.0209(12) 0.0230(12) -0.0015(9) -0.0016(10) -0.0106(10)
O7 0.0321(13) 0.0217(12) 0.0190(11) -0.0003(9) -0.0003(10) -0.0127(10)
O8 0.0632(18) 0.0278(13) 0.0138(11) 0.0011(10) -0.0027(11) -0.0219(12)
O9 0.0365(14) 0.0230(12) 0.0147(11) 0.0028(9) 0.0020(10) -0.0087(10)
O10 0.0180(11) 0.0190(11) 0.0222(11) 0.0065(9) -0.0021(9) 0.0029(9)
C1 0.051(2) 0.030(2) 0.036(2) -0.0047(17) 0.0036(18) 0.0088(18)
C2 0.0231(17) 0.0147(15) 0.0342(19) -0.0022(14) -0.0010(14) 0.0013(13)
C3 0.0107(15) 0.0203(16) 0.0317(18) 0.0034(14) 0.0002(13) -0.0033(12)
C4 0.0120(15) 0.0182(15) 0.0178(15) -0.0033(13) -0.0013(12) -0.0001(12)
C5 0.0170(15) 0.0155(15) 0.0177(15) 0.0021(12) 0.0024(12) -0.0006(12)
C6 0.0137(15) 0.0155(15) 0.0152(15) -0.0010(12) 0.0000(12) 0.0001(12)
C7 0.0140(15) 0.0129(14) 0.0170(15) 0.0018(12) 0.0014(12) -0.0015(12)
C8 0.0171(15) 0.0121(14) 0.0167(15) 0.0022(12) 0.0015(12) -0.0019(12)
C9 0.0154(15) 0.0155(15) 0.0144(14) -0.0017(12) 0.0028(12) 0.0005(12)
C10 0.0164(15) 0.0134(14) 0.0153(15) -0.0012(12) 0.0026(12) 0.0017(12)
C11 0.0176(15) 0.0142(15) 0.0163(15) -0.0001(12) 0.0022(12) -0.0014(12)
C12 0.0148(15) 0.0161(15) 0.0188(15) -0.0031(12) 0.0008(12) 0.0010(12)
C13 0.0186(16) 0.0211(16) 0.0258(17) 0.0039(14) -0.0003(13) -0.0091(13)
C14 0.0231(17) 0.0198(16) 0.0297(18) 0.0027(14) -0.0014(14) -0.0067(14)
C15 0.039(2) 0.0241(18) 0.0294(19) 0.0007(15) 0.0039(16) 0.0000(16)
C16 0.042(2) 0.087(4) 0.037(2) -0.020(2) 0.0032(19) 0.001(2)
C17 0.0247(18) 0.0301(18) 0.0267(18) 0.0087(15) 0.0014(14) -0.0034(14)
C18 0.0212(17) 0.0137(15) 0.0286(17) 0.0070(13) -0.0011(14) -0.0017(13)
C19 0.0186(16) 0.0156(15) 0.0155(15) 0.0005(12) 0.0008(12) 0.0023(12)
C20 0.0119(14) 0.0135(14) 0.0192(15) 0.0000(12) 0.0011(12) 0.0027(11)
C21 0.0147(15) 0.0136(15) 0.0216(16) 0.0013(12) -0.0001(12) 0.0011(12)
C22 0.0203(16) 0.0179(15) 0.0168(15) 0.0048(12) 0.0039(13) 0.0015(12)
C23 0.0290(19) 0.0239(17) 0.0228(17) 0.0054(14) 0.0018(14) -0.0096(14)
C24 0.0203(16) 0.0202(16) 0.0154(15) -0.0010(13) 0.0001(13) 0.0003(13)
C25 0.037(2) 0.0295(19) 0.0210(17) -0.0038(15) 0.0006(15) -0.0102(16)
C26 0.0159(15) 0.0135(14) 0.0225(16) -0.0015(13) 0.0019(13) -0.0007(12)
C27 0.0171(15) 0.0140(14) 0.0159(15) -0.0020(12) 0.0019(12) 0.0023(12)
C28 0.0152(15) 0.0119(14) 0.0189(15) 0.0000(12) 0.0007(12) -0.0001(12)
C29 0.0169(15) 0.0097(13) 0.0181(15) 0.0023(12) 0.0033(12) 0.0012(12)
C30 0.0149(15) 0.0139(14) 0.0138(14) 0.0005(12) 0.0018(12) 0.0002(12)
C31 0.0117(14) 0.0148(15) 0.0223(16) 0.0006(12) 0.0031(12) 0.0009(12)
C32 0.0138(15) 0.0158(15) 0.0166(15) -0.0001(12) 0.0001(12) 0.0004(12)
C33 0.0231(17) 0.0147(15) 0.0202(16) 0.0000(13) 0.0021(13) -0.0031(13)
C34 0.0263(18) 0.0233(17) 0.0159(15) -0.0007(13) -0.0033(13) -0.0041(14)
C35 0.082(3) 0.041(2) 0.0196(18) -0.0036(17) -0.0056(19) -0.037(2)
C36 0.0226(17) 0.0188(16) 0.0162(15) 0.0034(13) 0.0031(13) 0.0003(13)
C37 0.0299(18) 0.0201(16) 0.0192(16) 0.0061(13) 0.0007(14) -0.0064(14)
C38 0.0147(15) 0.0152(15) 0.0193(15) 0.0004(12) 0.0027(12) -0.0001(12)
C39 0.0130(15) 0.0136(14) 0.0158(15) -0.0011(12) 0.0016(12) 0.0038(11)
C40 0.0171(15) 0.0113(14) 0.0203(15) 0.0020(12) 0.0016(12) 0.0007(12)
C41 0.0131(15) 0.0138(14) 0.0174(15) 0.0015(12) 0.0005(12) 0.0035(12)
C42 0.0274(18) 0.0177(16) 0.0301(18) 0.0092(14) -0.0025(15) -0.0021(14)
C43 0.0219(17) 0.0305(19) 0.0325(19) 0.0125(16) 0.0035(15) -0.0034(14)
C44 0.0276(19) 0.034(2) 0.0304(19) 0.0022(16) 0.0056(15) 0.0001(16)
C45 0.0163(15) 0.0105(14) 0.0151(14) -0.0009(12) 0.0027(12) -0.0003(11)
C46 0.0161(15) 0.0124(14) 0.0168(15) -0.0001(12) 0.0025(12) -0.0015(12)

loop_
_atom_type_symbol
_atom_type_description
_atom_type_scat_dispersion_real
_atom_type_scat_dispersion_imag
_atom_type_scat_source
C C 0.0033 0.0016 'International Tables Vol C Tables 4.2.6.8 and 6.1.1.4'
H H 0.0000 0.0000 'International Tables Vol C Tables 4.2.6.8 and 6.1.1.4'
O O 0.0106 0.0060 'International Tables Vol C Tables 4.2.6.8 and 6.1.1.4'

loop_
_geom_angle_atom_site_label_1
_geom_angle_atom_site_label_2
_geom_angle_atom_site_label_3
_geom_angle
C4 O1 C3 117.5(2)
C12 O2 C13 117.1(2)
C19 O3 C18 117.7(2)
C22 O4 C23 116.2(2)
C24 O5 C25 116.5(2)
C34 O8 C35 116.7(2)
C36 O9 C37 116.7(2)
C41 O10 C42 118.2(2)
C2 C1 H4 109.5
C2 C1 H1 109.5
H4 C1 H1 109.5
C2 C1 H5 109.5
H4 C1 H5 109.5
H1 C1 H5 109.5
C3 C2 C1 112.8(3)
C3 C2 H7 109.0
C1 C2 H7 109.0
C3 C2 H6 109.0
C1 C2 H6 109.0
H7 C2 H6 107.8
O1 C3 C2 112.6(2)
O1 C3 H9 109.1
C2 C3 H9 109.1
O1 C3 H8 109.1
C2 C3 H8 109.1
H9 C3 H8 107.8
O1 C4 C5 125.7(3)
O1 C4 C19 115.0(3)
C5 C4 C19 119.3(3)
C4 C5 C6 121.4(3)
C4 C5 H10 119.3
C6 C5 H10 119.3
C45 C6 C5 119.0(3)
C45 C6 C7 122.9(3)
C5 C6 C7 118.0(2)
C6 C7 C20 116.3(2)
C6 C7 C8 115.0(2)
C20 C7 C8 110.8(2)
C6 C7 H11 104.4
C20 C7 H11 104.4
C8 C7 H11 104.4
C9 C8 C31 115.4(2)
C9 C8 C7 115.1(2)
C31 C8 C7 111.0(2)
C9 C8 H26 104.7
C31 C8 H26 104.7
C7 C8 H26 104.7
C10 C9 C40 119.5(3)
C10 C9 C8 122.5(3)
C40 C9 C8 117.9(3)
C9 C10 C11 118.9(3)
C9 C10 C30 123.6(3)
C11 C10 C30 117.4(2)
C12 C11 C10 121.7(3)
C12 C11 H40 119.2
C10 C11 H40 119.2
O2 C12 C11 125.1(3)
O2 C12 C41 115.8(3)
C11 C12 C41 119.1(3)
O2 C13 C14 112.5(2)
O2 C13 H34 109.1
C14 C13 H34 109.1
O2 C13 H35 109.1
C14 C13 H35 109.1
H34 C13 H35 107.8
C13 C14 C15 112.6(3)
C13 C14 H36 109.1
C15 C14 H36 109.1
C13 C14 H39 109.1
C15 C14 H39 109.1
H36 C14 H39 107.8
C14 C15 H37 109.5
C14 C15 H2 109.5
H37 C15 H2 109.5
C14 C15 H38 109.5
H37 C15 H38 109.5
H2 C15 H38 109.5
C17 C16 H52 109.5
C17 C16 H3 109.5
H52 C16 H3 109.5
C17 C16 H51 109.5
H52 C16 H51 109.5
H3 C16 H51 109.5
C18 C17 C16 114.1(3)
C18 C17 H49 108.7
C16 C17 H49 108.7
C18 C17 H50 108.7
C16 C17 H50 108.7
H49 C17 H50 107.6
O3 C18 C17 112.4(2)
O3 C18 H47 109.1
C17 C18 H47 109.1
O3 C18 H48 109.1
C17 C18 H48 109.1
H47 C18 H48 107.9
O3 C19 C46 125.4(3)
O3 C19 C4 115.1(3)
C46 C19 C4 119.5(3)
C21 C20 C27 118.2(3)
C21 C20 C7 115.0(2)
C27 C20 C7 126.7(3)
C22 C21 C20 122.4(3)
C22 C21 H46 118.8
C20 C21 H46 118.8
O4 C22 C21 124.8(3)
O4 C22 C24 115.8(3)
C21 C22 C24 119.4(3)
O4 C23 H14 109.5
O4 C23 H12 109.5
H14 C23 H12 109.5
O4 C23 H13 109.5
H14 C23 H13 109.5
H12 C23 H13 109.5
O5 C24 C26 125.8(3)
O5 C24 C22 115.5(3)
C26 C24 C22 118.7(3)
O5 C25 H15 109.5
O5 C25 H17 109.5
H15 C25 H17 109.5
O5 C25 H16 109.5
H15 C25 H16 109.5
H17 C25 H16 109.5
C24 C26 C27 122.3(3)
C24 C26 H45 118.8
C27 C26 H45 118.8
C20 C27 C26 118.9(3)
C20 C27 C28 126.6(3)
C26 C27 C28 114.4(3)
O6 C28 C27 119.8(3)
O6 C28 C29 116.8(3)
C27 C28 C29 123.4(2)
C45 C29 C28 116.6(2)
C45 C29 C30 114.3(2)
C28 C29 C30 110.6(2)
C45 C29 H44 104.6
C28 C29 H44 104.6
C30 C29 H44 104.6
C10 C30 C39 115.9(2)
C10 C30 C29 115.1(2)
C39 C30 C29 110.9(2)
C10 C30 H42 104.5
C39 C30 H42 104.5
C29 C30 H42 104.5
O7 C31 C32 119.5(3)
O7 C31 C8 116.8(3)
C32 C31 C8 123.7(2)
C39 C32 C33 118.8(3)
C39 C32 C31 126.8(3)
C33 C32 C31 114.4(3)
C34 C33 C32 121.9(3)
C34 C33 H18 119.0
C32 C33 H18 119.0
C33 C34 O8 126.0(3)
C33 C34 C36 119.1(3)
O8 C34 C36 114.9(3)
O8 C35 H19 109.5
O8 C35 H21 109.5
H19 C35 H21 109.5
O8 C35 H20 109.5
H19 C35 H20 109.5
H21 C35 H20 109.5
O9 C36 C38 125.4(3)
O9 C36 C34 115.3(3)
C38 C36 C34 119.3(3)
O9 C37 H24 109.5
O9 C37 H23 109.5
H24 C37 H23 109.5
O9 C37 H22 109.5
H24 C37 H22 109.5
H23 C37 H22 109.5
C36 C38 C39 122.1(3)
C36 C38 H25 118.9
C39 C38 H25 118.9
C32 C39 C38 118.7(3)
C32 C39 C30 126.6(3)
C38 C39 C30 114.6(3)
C41 C40 C9 121.5(3)
C41 C40 H41 119.3
C9 C40 H41 119.3
O10 C41 C40 125.7(3)
O10 C41 C12 115.1(2)
C40 C41 C12 119.3(3)
O10 C42 C43 113.5(2)
O10 C42 H32 108.9
C43 C42 H32 108.9
O10 C42 H33 108.9
C43 C42 H33 108.9
H32 C42 H33 107.7
C42 C43 C44 114.1(3)
C42 C43 H30 108.7
C44 C43 H30 108.7
C42 C43 H31 108.7
C44 C43 H31 108.7
H30 C43 H31 107.6
C43 C44 H29 109.5
C43 C44 H28 109.5
H29 C44 H28 109.5
C43 C44 H27 109.5
H29 C44 H27 109.5
H28 C44 H27 109.5
C6 C45 C46 119.7(3)
C6 C45 C29 123.2(3)
C46 C45 C29 116.9(2)
C19 C46 C45 120.8(3)
C19 C46 H43 119.6
C45 C46 H43 119.6

loop_
_geom_bond_atom_site_label_1
_geom_bond_atom_site_label_2
_geom_bond_distance
O1 C4 1.377(3)
O1 C3 1.442(3)
O2 C12 1.372(3)
O2 C13 1.450(3)
O3 C19 1.374(3)
O3 C18 1.445(3)
O4 C22 1.367(3)
O4 C23 1.441(4)
O5 C24 1.370(3)
O5 C25 1.424(4)
O6 C28 1.226(3)
O7 C31 1.228(3)
O8 C34 1.375(4)
O8 C35 1.427(4)
O9 C36 1.361(3)
O9 C37 1.436(4)
O10 C41 1.371(3)
O10 C42 1.440(4)
C1 C2 1.524(5)
C1 H4 0.9800
C1 H1 0.9800
C1 H5 0.9800
C2 C3 1.517(4)
C2 H7 0.9900
C2 H6 0.9900
C3 H9 0.9900
C3 H8 0.9900
C4 C5 1.380(4)
C4 C19 1.401(4)
C5 C6 1.403(4)
C5 H10 0.9500
C6 C45 1.384(4)
C6 C7 1.516(4)
C7 C20 1.517(4)
C7 C8 1.595(4)
C7 H11 1.0000
C8 C9 1.513(4)
C8 C31 1.523(4)
C8 H26 1.0000
C9 C10 1.389(4)
C9 C40 1.401(4)
C10 C11 1.406(4)
C10 C30 1.513(4)
C11 C12 1.384(4)
C11 H40 0.9500
C12 C41 1.409(4)
C13 C14 1.513(4)
C13 H34 0.9900
C13 H35 0.9900
C14 C15 1.526(4)
C14 H36 0.9900
C14 H39 0.9900
C15 H37 0.9800
C15 H2 0.9800
C15 H38 0.9800
C16 C17 1.516(5)
C16 H52 0.9800
C16 H3 0.9800
C16 H51 0.9800
C17 C18 1.512(4)
C17 H49 0.9900
C17 H50 0.9900
C18 H47 0.9900
C18 H48 0.9900
C19 C46 1.385(4)
C20 C21 1.401(4)
C20 C27 1.402(4)
C21 C22 1.383(4)
C21 H46 0.9500
C22 C24 1.412(4)
C23 H14 0.9800
C23 H12 0.9800
C23 H13 0.9800
C24 C26 1.370(4)
C25 H15 0.9800
C25 H17 0.9800
C25 H16 0.9800
C26 C27 1.417(4)
C26 H45 0.9500
C27 C28 1.497(4)
C28 C29 1.526(4)
C29 C45 1.511(4)
C29 C30 1.596(4)
C29 H44 1.0000
C30 C39 1.516(4)
C30 H42 1.0000
C31 C32 1.496(4)
C32 C39 1.399(4)
C32 C33 1.414(4)
C33 C34 1.373(4)
C33 H18 0.9500
C34 C36 1.413(4)
C35 H19 0.9800
C35 H21 0.9800
C35 H20 0.9800
C36 C38 1.378(4)
C37 H24 0.9800
C37 H23 0.9800
C37 H22 0.9800
C38 C39 1.401(4)
C38 H25 0.9500
C40 C41 1.383(4)
C40 H41 0.9500
C42 C43 1.520(4)
C42 H32 0.9900
C42 H33 0.9900
C43 C44 1.525(5)
C43 H30 0.9900
C43 H31 0.9900
C44 H29 0.9800
C44 H28 0.9800
C44 H27 0.9800
C45 C46 1.402(4)
C46 H43 0.9500
